data_4036199
loop_
_publ_author_name
'Shang, Xue Song'
'Li, Nian Tai'
'Siyang, Hai Xiao'
'Liu, Pei Nian'

_publ_section_title
;
 Palladium-Catalyzed Tandem Carbene Migratory Insertion and Intramolecular
 Cyclization: Synthesis of Chromeno[4,3-b]chromene Compounds.
;
_journal_issue 9
_journal_name_full 'The Journal of organic chemistry'
_journal_page_first 4808
_journal_page_last 4815
_journal_paper_doi 10.1021/acs.joc.5b00500
_journal_volume 80
_journal_year 2015
_chemical_formula_sum 'C22 H16 O2'
_chemical_formula_weight 312.35
_space_group_crystal_system monoclinic
_space_group_IT_number 15
_space_group_name_Hall '-C 2yc'
_space_group_name_H-M_alt 'C 1 2/c 1'
_atom_sites_solution_hydrogens geom
_audit_creation_method SHELXL-2013
_cell_angle_alpha 90
_cell_angle_beta 123.328(2)
_cell_angle_gamma 90
_cell_formula_units_Z 8
_cell_length_a 27.882(3)
_cell_length_b 7.9855(9)
_cell_length_c 17.2024(19)
_cell_measurement_reflns_used 2871
_cell_measurement_temperature 293(2)
_cell_measurement_theta_max 52.997
_cell_measurement_theta_min 4.751
_cell_volume 3200.2(6)
_computing_cell_refinement 'Bruker SMART'
_computing_data_collection 'Bruker SMART'
_computing_data_reduction 'Bruker SHELXTL'
_computing_molecular_graphics 'Bruker SHELXTL'
_computing_publication_material 'Bruker SHELXTL'
_computing_structure_refinement 'SHELXL-2013 (Sheldrick, 2013)'
_computing_structure_solution 'Bruker SHELXTL'
_diffrn_ambient_temperature 293(2)
_diffrn_measured_fraction_theta_full 0.998
_diffrn_measured_fraction_theta_max 0.998
_diffrn_measurement_device_type 'CCD area detector'
_diffrn_measurement_method 'phi and omega scans'
_diffrn_radiation_type MoK\a
_diffrn_radiation_wavelength 0.71073
_diffrn_reflns_av_R_equivalents 0.0448
_diffrn_reflns_av_unetI/netI 0.0468
_diffrn_reflns_Laue_measured_fraction_full 0.998
_diffrn_reflns_Laue_measured_fraction_max 0.998
_diffrn_reflns_limit_h_max 34
_diffrn_reflns_limit_h_min -24
_diffrn_reflns_limit_k_max 9
_diffrn_reflns_limit_k_min -9
_diffrn_reflns_limit_l_max 21
_diffrn_reflns_limit_l_min -21
_diffrn_reflns_number 9312
_diffrn_reflns_point_group_measured_fraction_full 0.998
_diffrn_reflns_point_group_measured_fraction_max 0.998
_diffrn_reflns_theta_full 25.242
_diffrn_reflns_theta_max 25.998
_diffrn_reflns_theta_min 1.748
_exptl_absorpt_coefficient_mu 0.082
_exptl_absorpt_correction_T_max 0.7457
_exptl_absorpt_correction_T_min 0.6177
_exptl_absorpt_correction_type multi-scan
_exptl_absorpt_process_details sadabs
_exptl_crystal_colour colorless
_exptl_crystal_density_diffrn 1.297
_exptl_crystal_description prismatic
_exptl_crystal_F_000 1312
_exptl_crystal_size_max 0.211
_exptl_crystal_size_mid 0.175
_exptl_crystal_size_min 0.146
_refine_diff_density_max 0.284
_refine_diff_density_min -0.200
_refine_diff_density_rms 0.046
_refine_ls_extinction_method none
_refine_ls_goodness_of_fit_ref 1.019
_refine_ls_hydrogen_treatment constr
_refine_ls_matrix_type full
_refine_ls_number_parameters 217
_refine_ls_number_reflns 3137
_refine_ls_number_restraints 0
_refine_ls_restrained_S_all 1.019
_refine_ls_R_factor_all 0.0614
_refine_ls_R_factor_gt 0.0499
_refine_ls_shift/su_max 0.000
_refine_ls_shift/su_mean 0.000
_refine_ls_structure_factor_coef Fsqd
_refine_ls_weighting_details 'w=1/[\s^2^(Fo^2^)+(0.0783P)^2^+1.4019P] where P=(Fo^2^+2Fc^2^)/3'
_refine_ls_weighting_scheme calc
_refine_ls_wR_factor_gt 0.1381
_refine_ls_wR_factor_ref 0.1481
_reflns_Friedel_coverage 0.000
_reflns_number_gt 2499
_reflns_number_total 3137
_reflns_threshold_expression 'I > 2\s(I)'
_cod_data_source_file jo5b00500_si_002.cif
_cod_data_source_block cd214640
_cod_original_cell_volume 3200.3(6)
_cod_original_sg_symbol_H-M 'C 2/c'
_cod_database_code 4036199
_shelx_space_group_comment
; 
The symmetry employed for this shelxl refinement is uniquely defined 
by the following loop, which should always be used as a source of 
symmetry information in preference to the above space-group names. 
They are only intended as comments. 
;
_shelxl_version_number 2013-4

loop_
_space_group_symop_operation_xyz
'x, y, z'
'-x, y, -z+1/2'
'x+1/2, y+1/2, z'
'-x+1/2, y+1/2, -z+1/2'
'-x, -y, -z'
'x, -y, z-1/2'
'-x+1/2, -y+1/2, -z'
'x+1/2, -y+1/2, z-1/2'

loop_
_atom_site_label
_atom_site_type_symbol
_atom_site_fract_x
_atom_site_fract_y
_atom_site_fract_z
_atom_site_U_iso_or_equiv
_atom_site_adp_type
_atom_site_occupancy
_atom_site_site_symmetry_order
_atom_site_calc_flag
_atom_site_refinement_flags_posn
_atom_site_refinement_flags_adp
O1 O 0.04708(5) 0.89179(18) 0.09033(9) 0.0579(4) Uani 1 1 d . .
O2 O 0.19710(5) 0.78918(14) 0.34943(7) 0.0403(3) Uani 1 1 d . .
C1 C 0.09869(7) 0.7347(2) 0.23627(11) 0.0392(4) Uani 1 1 d . .
C2 C 0.10167(8) 0.5868(2) 0.28052(13) 0.0483(4) Uani 1 1 d . .
H2 H 0.1316 0.5713 0.3422 0.058 Uiso 1 1 calc R U
C3 C 0.06123(9) 0.4611(3) 0.23522(15) 0.0598(5) Uani 1 1 d . .
H3 H 0.0640 0.3624 0.2662 0.072 Uiso 1 1 calc R U
C4 C 0.01686(9) 0.4841(3) 0.14365(16) 0.0624(6) Uani 1 1 d . .
H4 H -0.0108 0.4013 0.1129 0.075 Uiso 1 1 calc R U
C5 C 0.01350(8) 0.6283(3) 0.09810(14) 0.0544(5) Uani 1 1 d . .
H5 H -0.0162 0.6422 0.0361 0.065 Uiso 1 1 calc R U
C6 C 0.05409(7) 0.7541(2) 0.14365(12) 0.0434(4) Uani 1 1 d . .
C7 C 0.08568(8) 1.0291(2) 0.13606(13) 0.0515(5) Uani 1 1 d . .
H7A H 0.0699 1.1039 0.1609 0.062 Uiso 1 1 calc R U
H7B H 0.0891 1.0912 0.0909 0.062 Uiso 1 1 calc R U
C8 C 0.14346(7) 0.9738(2) 0.21269(11) 0.0420(4) Uani 1 1 d . .
C9 C 0.14305(7) 0.8739(2) 0.28637(10) 0.0370(4) Uani 1 1 d . .
C10 C 0.19202(8) 1.0057(2) 0.21746(12) 0.0492(5) Uani 1 1 d . .
H10 H 0.1905 1.0628 0.1690 0.059 Uiso 1 1 calc R U
C11 C 0.24699(7) 0.9529(2) 0.29681(12) 0.0428(4) Uani 1 1 d . .
C12 C 0.24730(7) 0.8513(2) 0.36353(11) 0.0361(4) Uani 1 1 d . .
C13 C 0.29797(7) 0.8026(2) 0.44287(11) 0.0425(4) Uani 1 1 d . .
H13 H 0.2976 0.7371 0.4872 0.051 Uiso 1 1 calc R U
C14 C 0.34924(7) 0.8517(2) 0.45603(12) 0.0478(4) Uani 1 1 d . .
H14 H 0.3836 0.8198 0.5099 0.057 Uiso 1 1 calc R U
C15 C 0.35033(8) 0.9472(2) 0.39047(14) 0.0519(5) Uani 1 1 d . .
H15 H 0.3852 0.9773 0.3993 0.062 Uiso 1 1 calc R U
C16 C 0.29968(8) 0.9982(2) 0.31180(14) 0.0516(5) Uani 1 1 d . .
H16 H 0.3006 1.0638 0.2680 0.062 Uiso 1 1 calc R U
C17 C 0.13058(7) 0.9849(2) 0.34633(11) 0.0397(4) Uani 1 1 d . .
C18 C 0.08381(8) 0.9598(2) 0.35268(12) 0.0470(4) Uani 1 1 d . .
H18 H 0.0572 0.8770 0.3168 0.056 Uiso 1 1 calc R U
C19 C 0.07601(9) 1.0561(3) 0.41162(14) 0.0574(5) Uani 1 1 d . .
H19 H 0.0442 1.0379 0.4148 0.069 Uiso 1 1 calc R U
C20 C 0.11465(9) 1.1777(3) 0.46517(14) 0.0635(6) Uani 1 1 d . .
H20 H 0.1098 1.2402 0.5060 0.076 Uiso 1 1 calc R U
C21 C 0.16073(10) 1.2070(3) 0.45837(16) 0.0694(6) Uani 1 1 d . .
H21 H 0.1869 1.2908 0.4940 0.083 Uiso 1 1 calc R U
C22 C 0.16847(8) 1.1122(3) 0.39861(15) 0.0597(5) Uani 1 1 d . .
H22 H 0.1994 1.1344 0.3936 0.072 Uiso 1 1 calc R U

loop_
_atom_site_aniso_label
_atom_site_aniso_U_11
_atom_site_aniso_U_22
_atom_site_aniso_U_33
_atom_site_aniso_U_23
_atom_site_aniso_U_13
_atom_site_aniso_U_12
O1 0.0416(7) 0.0655(9) 0.0475(7) 0.0093(6) 0.0124(6) -0.0013(6)
O2 0.0344(6) 0.0439(6) 0.0426(6) 0.0117(5) 0.0213(5) 0.0047(5)
C1 0.0363(8) 0.0437(9) 0.0422(9) -0.0045(7) 0.0245(7) -0.0022(7)
C2 0.0475(10) 0.0507(10) 0.0469(9) -0.0027(8) 0.0261(8) -0.0049(8)
C3 0.0661(13) 0.0480(11) 0.0738(14) -0.0036(10) 0.0438(12) -0.0100(9)
C4 0.0509(11) 0.0607(13) 0.0737(14) -0.0215(11) 0.0329(11) -0.0193(10)
C5 0.0358(9) 0.0671(13) 0.0524(10) -0.0142(9) 0.0192(8) -0.0070(9)
C6 0.0349(9) 0.0518(10) 0.0443(9) -0.0051(8) 0.0222(7) 0.0014(7)
C7 0.0449(10) 0.0524(11) 0.0467(10) 0.0120(8) 0.0185(8) 0.0055(8)
C8 0.0419(9) 0.0396(9) 0.0397(8) 0.0069(7) 0.0193(8) 0.0027(7)
C9 0.0336(8) 0.0393(9) 0.0363(8) 0.0051(6) 0.0181(7) 0.0036(6)
C10 0.0471(10) 0.0552(11) 0.0451(9) 0.0139(8) 0.0252(8) -0.0001(8)
C11 0.0394(9) 0.0458(9) 0.0436(9) 0.0043(7) 0.0230(8) -0.0011(7)
C12 0.0359(8) 0.0361(8) 0.0409(8) -0.0021(7) 0.0240(7) -0.0018(6)
C13 0.0436(9) 0.0456(9) 0.0379(8) 0.0016(7) 0.0222(8) 0.0031(7)
C14 0.0368(9) 0.0515(10) 0.0455(9) -0.0035(8) 0.0166(8) 0.0016(8)
C15 0.0385(10) 0.0530(11) 0.0648(12) -0.0016(9) 0.0288(9) -0.0059(8)
C16 0.0450(10) 0.0566(11) 0.0588(11) 0.0116(9) 0.0320(9) -0.0032(8)
C17 0.0369(8) 0.0390(9) 0.0379(8) 0.0019(7) 0.0171(7) 0.0039(7)
C18 0.0443(10) 0.0481(10) 0.0499(10) -0.0030(8) 0.0266(8) 0.0007(8)
C19 0.0576(12) 0.0626(12) 0.0628(12) -0.0040(10) 0.0400(11) 0.0051(10)
C20 0.0673(13) 0.0638(13) 0.0584(12) -0.0113(10) 0.0339(11) 0.0141(11)
C21 0.0574(12) 0.0597(13) 0.0736(14) -0.0282(11) 0.0248(11) -0.0058(10)
C22 0.0471(11) 0.0563(12) 0.0735(13) -0.0163(10) 0.0317(10) -0.0068(9)

loop_
_atom_type_symbol
_atom_type_description
_atom_type_scat_dispersion_real
_atom_type_scat_dispersion_imag
_atom_type_scat_source
C C 0.0033 0.0016 'International Tables Vol C Tables 4.2.6.8 and 6.1.1.4'
H H 0.0000 0.0000 'International Tables Vol C Tables 4.2.6.8 and 6.1.1.4'
O O 0.0106 0.0060 'International Tables Vol C Tables 4.2.6.8 and 6.1.1.4'

loop_
_geom_angle_atom_site_label_1
_geom_angle_atom_site_label_2
_geom_angle_atom_site_label_3
_geom_angle
C6 O1 C7 117.21(13)
C12 O2 C9 120.10(12)
C2 C1 C6 118.15(16)
C2 C1 C9 121.70(15)
C6 C1 C9 120.14(15)
C1 C2 C3 121.67(17)
C1 C2 H2 119.2
C3 C2 H2 119.2
C4 C3 C2 119.15(19)
C4 C3 H3 120.4
C2 C3 H3 120.4
C5 C4 C3 120.21(18)
C5 C4 H4 119.9
C3 C4 H4 119.9
C4 C5 C6 120.53(18)
C4 C5 H5 119.7
C6 C5 H5 119.7
O1 C6 C5 115.40(16)
O1 C6 C1 124.30(15)
C5 C6 C1 120.28(17)
O1 C7 C8 112.50(15)
O1 C7 H7A 109.1
C8 C7 H7A 109.1
O1 C7 H7B 109.1
C8 C7 H7B 109.1
H7A C7 H7B 107.8
C10 C8 C7 124.62(15)
C10 C8 C9 121.79(15)
C7 C8 C9 113.58(15)
O2 C9 C8 113.06(13)
O2 C9 C1 105.56(12)
C8 C9 C1 106.81(13)
O2 C9 C17 106.96(12)
C8 C9 C17 111.67(13)
C1 C9 C17 112.71(13)
C8 C10 C11 121.03(15)
C8 C10 H10 119.5
C11 C10 H10 119.5
C16 C11 C12 117.87(16)
C16 C11 C10 124.21(15)
C12 C11 C10 117.91(15)
O2 C12 C13 117.67(14)
O2 C12 C11 121.11(14)
C13 C12 C11 121.12(15)
C12 C13 C14 119.41(16)
C12 C13 H13 120.3
C14 C13 H13 120.3
C13 C14 C15 120.79(16)
C13 C14 H14 119.6
C15 C14 H14 119.6
C16 C15 C14 119.84(17)
C16 C15 H15 120.1
C14 C15 H15 120.1
C15 C16 C11 120.92(16)
C15 C16 H16 119.5
C11 C16 H16 119.5
C22 C17 C18 118.15(16)
C22 C17 C9 119.08(15)
C18 C17 C9 122.73(15)
C19 C18 C17 120.89(18)
C19 C18 H18 119.6
C17 C18 H18 119.6
C20 C19 C18 120.47(19)
C20 C19 H19 119.8
C18 C19 H19 119.8
C19 C20 C21 119.52(18)
C19 C20 H20 120.2
C21 C20 H20 120.2
C20 C21 C22 120.31(19)
C20 C21 H21 119.8
C22 C21 H21 119.8
C17 C22 C21 120.59(19)
C17 C22 H22 119.7
C21 C22 H22 119.7

loop_
_geom_bond_atom_site_label_1
_geom_bond_atom_site_label_2
_geom_bond_distance
O1 C6 1.375(2)
O1 C7 1.431(2)
O2 C12 1.3750(18)
O2 C9 1.4524(18)
C1 C2 1.382(2)
C1 C6 1.390(2)
C1 C9 1.529(2)
C2 C3 1.386(3)
C2 H2 0.9300
C3 C4 1.380(3)
C3 H3 0.9300
C4 C5 1.366(3)
C4 H4 0.9300
C5 C6 1.389(3)
C5 H5 0.9300
C7 C8 1.481(2)
C7 H7A 0.9700
C7 H7B 0.9700
C8 C10 1.335(2)
C8 C9 1.503(2)
C9 C17 1.538(2)
C10 C11 1.446(2)
C10 H10 0.9300
C11 C16 1.392(2)
C11 C12 1.402(2)
C12 C13 1.375(2)
C13 C14 1.376(2)
C13 H13 0.9300
C14 C15 1.376(3)
C14 H14 0.9300
C15 C16 1.375(3)
C15 H15 0.9300
C16 H16 0.9300
C17 C22 1.384(3)
C17 C18 1.382(2)
C18 C19 1.382(3)
C18 H18 0.9300
C19 C20 1.364(3)
C19 H19 0.9300
C20 C21 1.373(3)
C20 H20 0.9300
C21 C22 1.386(3)
C21 H21 0.9300
C22 H22 0.9300

loop_
_geom_torsion_atom_site_label_1
_geom_torsion_atom_site_label_2
_geom_torsion_atom_site_label_3
_geom_torsion_atom_site_label_4
_geom_torsion
C6 C1 C2 C3 -0.9(3)
C9 C1 C2 C3 179.60(16)
C1 C2 C3 C4 0.0(3)
C2 C3 C4 C5 1.0(3)
C3 C4 C5 C6 -1.0(3)
C7 O1 C6 C5 175.98(15)
C7 O1 C6 C1 -5.5(2)
C4 C5 C6 O1 178.65(17)
C4 C5 C6 C1 0.0(3)
C2 C1 C6 O1 -177.62(16)
C9 C1 C6 O1 1.9(2)
C2 C1 C6 C5 0.9(2)
C9 C1 C6 C5 -179.60(15)
C6 O1 C7 C8 32.5(2)
O1 C7 C8 C10 121.2(2)
O1 C7 C8 C9 -58.1(2)
C12 O2 C9 C8 25.63(19)
C12 O2 C9 C1 142.04(13)
C12 O2 C9 C17 -97.71(15)
C10 C8 C9 O2 -12.3(2)
C7 C8 C9 O2 167.00(14)
C10 C8 C9 C1 -127.93(18)
C7 C8 C9 C1 51.33(18)
C10 C8 C9 C17 108.43(19)
C7 C8 C9 C17 -72.31(18)
C2 C1 C9 O2 34.67(19)
C6 C1 C9 O2 -144.85(14)
C2 C1 C9 C8 155.26(16)
C6 C1 C9 C8 -24.27(19)
C2 C1 C9 C17 -81.74(18)
C6 C1 C9 C17 98.74(17)
C7 C8 C10 C11 177.41(17)
C9 C8 C10 C11 -3.4(3)
C8 C10 C11 C16 -172.22(18)
C8 C10 C11 C12 7.0(3)
C9 O2 C12 C13 159.73(14)
C9 O2 C12 C11 -23.8(2)
C16 C11 C12 O2 -174.06(15)
C10 C11 C12 O2 6.7(2)
C16 C11 C12 C13 2.2(3)
C10 C11 C12 C13 -177.01(16)
O2 C12 C13 C14 175.07(14)
C11 C12 C13 C14 -1.4(3)
C12 C13 C14 C15 -0.6(3)
C13 C14 C15 C16 1.6(3)
C14 C15 C16 C11 -0.7(3)
C12 C11 C16 C15 -1.2(3)
C10 C11 C16 C15 177.99(18)
O2 C9 C17 C22 61.94(19)
C8 C9 C17 C22 -62.2(2)
C1 C9 C17 C22 177.51(16)
O2 C9 C17 C18 -116.00(16)
C8 C9 C17 C18 119.82(17)
C1 C9 C17 C18 -0.4(2)
C22 C17 C18 C19 -1.8(3)
C9 C17 C18 C19 176.12(16)
C17 C18 C19 C20 -0.3(3)
C18 C19 C20 C21 1.7(3)
C19 C20 C21 C22 -1.0(3)
C18 C17 C22 C21 2.6(3)
C9 C17 C22 C21 -175.46(18)
C20 C21 C22 C17 -1.2(3)
